data_7717094
loop_
_publ_author_name
'Stiel, Jonah P.'
'Henke, Wade C.'
'Moore, William N. G.'
'Barker, Nathaniel M.'
'Oliver, Allen G.'
'Day, Victor W.'
'Blakemore, James D.'

_publ_section_title
;
 Redox properties of [Cp*Rh] complexes supported by mono-substituted
 2,2'-bipyridyl ligands.
;
_journal_issue 41
_journal_name_full 'Dalton transactions (Cambridge, England : 2003)'
_journal_page_first 16956
_journal_page_last 16965
_journal_paper_doi 10.1039/d4dt01766h
_journal_volume 53
_journal_year 2024
_chemical_formula_moiety 'C20 H22 Cl N3 O2 Rh1 (C F3 O3 S)'
_chemical_formula_sum 'C21 H22 Cl F3 N3 O5 Rh S'
_chemical_formula_weight 623.83
_chemical_properties_physical Air-sensitive,Moisture-sensitive
_space_group_crystal_system orthorhombic
_space_group_IT_number 60
_space_group_name_Hall '-P 2n 2ab'
_space_group_name_H-M_alt 'P b c n'
_atom_sites_solution_hydrogens geom
_atom_sites_solution_primary direct
_audit_creation_method
;FinalCif V139 by Daniel Kratzert, Freiburg 2024, 
https://dkratzert.de/finalcif.html
;
_audit_update_record
;
2024-07-29 deposited with the CCDC.	2024-09-24 downloaded from the CCDC.
;
_cell_angle_alpha 90
_cell_angle_beta 90
_cell_angle_gamma 90
_cell_formula_units_Z 8
_cell_length_a 15.898(3)
_cell_length_b 22.527(5)
_cell_length_c 13.676(3)
_cell_measurement_reflns_used 9670
_cell_measurement_temperature 120(2)
_cell_measurement_theta_max 23.98
_cell_measurement_theta_min 2.56
_cell_volume 4897.8(18)
_computing_cell_refinement 'Bruker SAINT'
_computing_data_collection 'Bruker APEX2'
_computing_data_reduction 'Bruker SAINT'
_computing_molecular_graphics 'Bruker SHELXTL'
_computing_publication_material 'Bruker SHELXTL'
_computing_structure_refinement 'SHELXL-2019/1 (Sheldrick, 2019)'
_computing_structure_solution 'SHELXS-97 (Sheldrick 2008)'
_diffrn_ambient_environment N~2~
_diffrn_ambient_temperature 120(2)
_diffrn_detector CMOS
_diffrn_detector_area_resol_mean 7.41
_diffrn_detector_type 'Bruker PHOTON-II'
_diffrn_measured_fraction_theta_full 1.000
_diffrn_measured_fraction_theta_max 0.998
_diffrn_measurement_device 'three-circle diffractometer'
_diffrn_measurement_device_type 'Bruker APEX2'
_diffrn_measurement_method '\w and \f scans'
_diffrn_measurement_specimen_support 'MiTeGen micromount'
_diffrn_radiation_monochromator 'Bruker TRIUMPH curved-graphite'
_diffrn_radiation_probe x-ray
_diffrn_radiation_type MoK\a
_diffrn_radiation_wavelength 0.71073
_diffrn_reflns_av_R_equivalents 0.0793
_diffrn_reflns_av_unetI/netI 0.0320
_diffrn_reflns_Laue_measured_fraction_full 1.000
_diffrn_reflns_Laue_measured_fraction_max 0.998
_diffrn_reflns_limit_h_max 19
_diffrn_reflns_limit_h_min -19
_diffrn_reflns_limit_k_max 28
_diffrn_reflns_limit_k_min -28
_diffrn_reflns_limit_l_max 17
_diffrn_reflns_limit_l_min -17
_diffrn_reflns_number 62673
_diffrn_reflns_point_group_measured_fraction_full 1.000
_diffrn_reflns_point_group_measured_fraction_max 0.998
_diffrn_reflns_theta_full 25.242
_diffrn_reflns_theta_max 26.439
_diffrn_reflns_theta_min 1.568
_diffrn_source 'fine-focus sealed X-ray tube'
_diffrn_source_current '35 mA'
_diffrn_source_type 'fine-focus sealed tube'
_diffrn_source_voltage '50 kV'
_exptl_absorpt_coefficient_mu 0.952
_exptl_absorpt_correction_T_max 0.7454
_exptl_absorpt_correction_T_min 0.6943
_exptl_absorpt_correction_type multi-scan
_exptl_absorpt_process_details
;SADABS-2016/2 - Bruker AXS area detector scaling and absorption correction: 
Krause, L., Herbst-Irmer, R., Sheldrick G.M. & Stalke D., J. Appl. Cryst. 48 
(2015) 3-10
;
_exptl_crystal_colour orange
_exptl_crystal_density_diffrn 1.692
_exptl_crystal_description Stacked
_exptl_crystal_F_000 2512
_exptl_crystal_size_max 0.136
_exptl_crystal_size_mid 0.109
_exptl_crystal_size_min 0.047
_exptl_transmission_factor_max 0.7454
_exptl_transmission_factor_min 0.6943
_refine_diff_density_max 1.173
_refine_diff_density_min -1.198
_refine_diff_density_rms 0.127
_refine_ls_extinction_method none
_refine_ls_goodness_of_fit_ref 1.380
_refine_ls_hydrogen_treatment constr
_refine_ls_matrix_type full
_refine_ls_number_parameters 343
_refine_ls_number_reflns 5040
_refine_ls_number_restraints 0
_refine_ls_restrained_S_all 1.380
_refine_ls_R_factor_all 0.0935
_refine_ls_R_factor_gt 0.0772
_refine_ls_shift/su_max 0.000
_refine_ls_shift/su_mean 0.000
_refine_ls_structure_factor_coef Fsqd
_refine_ls_weighting_details 'w=1/[\s^2^(Fo^2^)+(0.0011P)^2^+47.8035P] where P=(Fo^2^+2Fc^2^)/3'
_refine_ls_weighting_scheme calc
_refine_ls_wR_factor_gt 0.1486
_refine_ls_wR_factor_ref 0.1534
_reflns_Friedel_coverage 0.000
_reflns_number_gt 4170
_reflns_number_total 5040
_reflns_threshold_expression 'I > 2\s(I)'
_cod_data_source_file d4dt01766h3.cif
_cod_data_source_block a11a-No60
_cod_depositor_comments 'Adding full bibliography for 7717092--7717094.cif.'
_cod_original_cell_volume 4897.9(17)
_cod_database_code 7717094
_shelx_shelxl_version_number 2019/1
_shelx_space_group_comment
; 
The symmetry employed for this shelxl refinement is uniquely defined 
by the following loop, which should always be used as a source of 
symmetry information in preference to the above space-group names. 
They are only intended as comments. 
;
_shelx_estimated_absorpt_t_min 0.881
_shelx_estimated_absorpt_t_max 0.957
_diffrn_measurement_ambient_temperature_device_make 'Oxford Cryostream 700'

loop_
_space_group_symop_operation_xyz
'x, y, z'
'-x+1/2, -y+1/2, z+1/2'
'-x, y, -z+1/2'
'x+1/2, -y+1/2, -z'
'-x, -y, -z'
'x-1/2, y-1/2, -z-1/2'
'x, -y, z-1/2'
'-x-1/2, y-1/2, z'

loop_
_atom_site_label
_atom_site_type_symbol
_atom_site_fract_x
_atom_site_fract_y
_atom_site_fract_z
_atom_site_U_iso_or_equiv
_atom_site_adp_type
_atom_site_occupancy
_atom_site_site_symmetry_order
_atom_site_calc_flag
_atom_site_refinement_flags_posn
_atom_site_refinement_flags_adp
_atom_site_refinement_flags_occupancy
_atom_site_disorder_assembly
_atom_site_disorder_group
Rh1 Rh 0.73087(3) 0.42654(3) 0.48186(4) 0.02533(16) Uani 1 1 d . . . . .
Cl1 Cl 0.66038(16) 0.44961(16) 0.33365(18) 0.0776(11) Uani 1 1 d . . . . .
N1 N 0.6133(4) 0.4047(3) 0.5423(5) 0.0324(16) Uani 1 1 d . . . . .
N2 N 0.6861(4) 0.5082(3) 0.5379(4) 0.0258(14) Uani 1 1 d . . . . .
C1 C 0.5803(5) 0.3493(4) 0.5430(8) 0.049(3) Uani 1 1 d . . . . .
H1 H 0.610879 0.317922 0.513251 0.058 Uiso 1 1 calc R U . . .
C2 C 0.5038(5) 0.3371(4) 0.5854(8) 0.047(2) Uani 1 1 d . . . . .
H2 H 0.481882 0.297908 0.585835 0.057 Uiso 1 1 calc R U . . .
C3 C 0.4597(5) 0.3833(4) 0.6274(7) 0.0360(19) Uani 1 1 d . . . . .
H3A H 0.406957 0.375593 0.657578 0.043 Uiso 0.469(6) 1 calc R U P A 2
N3 N 0.3786(7) 0.3741(5) 0.6782(9) 0.030(3) Uani 0.531(6) 1 d . . P A 1
O1 O 0.3505(9) 0.3271(6) 0.6690(13) 0.080(4) Uani 0.531(6) 1 d . . P A 1
O2 O 0.3476(7) 0.4156(5) 0.7216(9) 0.049(3) Uani 0.531(6) 1 d . . P A 1
C4 C 0.4903(4) 0.4393(3) 0.6262(6) 0.0283(17) Uani 1 1 d . . . . .
H4 H 0.459237 0.471108 0.654069 0.034 Uiso 1 1 calc R U . . .
C5 C 0.5692(4) 0.4493(3) 0.5829(6) 0.0269(16) Uani 1 1 d . . . . .
C6 C 0.6097(4) 0.5079(3) 0.5795(5) 0.0256(16) Uani 1 1 d . . . . .
C7 C 0.5730(5) 0.5589(3) 0.6169(5) 0.0300(18) Uani 1 1 d . . . . .
H7A H 0.518109 0.558024 0.644345 0.036 Uiso 1 1 calc R U . . .
C8 C 0.6181(5) 0.6104(4) 0.6132(6) 0.0332(19) Uani 1 1 d . . . . .
H8 H 0.594933 0.645591 0.640484 0.040 Uiso 0.531(6) 1 calc R U P A 1
N3A N 0.5843(9) 0.6619(7) 0.6634(12) 0.038(4) Uani 0.469(6) 1 d . . P A 2
O1A O 0.6273(10) 0.7025(7) 0.6709(15) 0.080(4) Uani 0.469(6) 1 d . . P A 2
O2A O 0.5123(9) 0.6557(6) 0.7000(11) 0.057(4) Uani 0.469(6) 1 d . . P A 2
C9 C 0.6971(5) 0.6123(4) 0.5703(7) 0.038(2) Uani 1 1 d . . . . .
H9 H 0.728526 0.648082 0.567059 0.046 Uiso 1 1 calc R U . . .
C10 C 0.7279(5) 0.5599(3) 0.5327(6) 0.0341(18) Uani 1 1 d . . . . .
H10 H 0.781274 0.560357 0.501527 0.041 Uiso 1 1 calc R U . . .
C11 C 0.7999(4) 0.3456(3) 0.4647(6) 0.0296(18) Uani 1 1 d . . . . .
C12 C 0.8366(4) 0.3879(3) 0.4022(6) 0.0251(16) Uani 1 1 d . . . . .
C13 C 0.8635(4) 0.4374(3) 0.4589(5) 0.0223(16) Uani 1 1 d . . . . .
C14 C 0.8474(4) 0.4230(3) 0.5598(6) 0.0271(16) Uani 1 1 d . . . . .
C15 C 0.8082(5) 0.3656(4) 0.5634(6) 0.0321(18) Uani 1 1 d . . . . .
C16 C 0.7696(5) 0.2848(3) 0.4332(8) 0.045(2) Uani 1 1 d . . . . .
H16A H 0.737763 0.266440 0.486592 0.067 Uiso 1 1 calc R U . . .
H16B H 0.818118 0.259812 0.416965 0.067 Uiso 1 1 calc R U . . .
H16C H 0.733333 0.288723 0.375602 0.067 Uiso 1 1 calc R U . . .
C17 C 0.8469(5) 0.3827(4) 0.2941(6) 0.0342(19) Uani 1 1 d . . . . .
H17A H 0.807363 0.353143 0.268730 0.051 Uiso 1 1 calc R U . . .
H17B H 0.904615 0.370374 0.279041 0.051 Uiso 1 1 calc R U . . .
H17C H 0.835636 0.421252 0.263550 0.051 Uiso 1 1 calc R U . . .
C18 C 0.9086(4) 0.4902(3) 0.4189(6) 0.0302(18) Uani 1 1 d . . . . .
H18A H 0.874203 0.508845 0.367912 0.045 Uiso 1 1 calc R U . . .
H18B H 0.962499 0.477720 0.390917 0.045 Uiso 1 1 calc R U . . .
H18C H 0.918675 0.518850 0.471587 0.045 Uiso 1 1 calc R U . . .
C19 C 0.8674(5) 0.4604(4) 0.6466(6) 0.038(2) Uani 1 1 d . . . . .
H19A H 0.880350 0.500868 0.625231 0.057 Uiso 1 1 calc R U . . .
H19B H 0.916087 0.443696 0.680895 0.057 Uiso 1 1 calc R U . . .
H19C H 0.818880 0.461135 0.690831 0.057 Uiso 1 1 calc R U . . .
C20 C 0.7851(6) 0.3317(5) 0.6525(7) 0.054(3) Uani 1 1 d . . . . .
H20A H 0.766544 0.359357 0.703503 0.080 Uiso 1 1 calc R U . . .
H20B H 0.834061 0.309433 0.675742 0.080 Uiso 1 1 calc R U . . .
H20C H 0.739354 0.304110 0.637074 0.080 Uiso 1 1 calc R U . . .
S1 S 1.06448(13) 0.32898(8) 0.45527(16) 0.0326(5) Uani 1 1 d . . . . .
O5 O 1.1331(3) 0.2926(2) 0.4224(4) 0.0378(14) Uani 1 1 d . . . . .
O6 O 1.0730(4) 0.3912(2) 0.4334(5) 0.0433(15) Uani 1 1 d . . . . .
O7 O 0.9829(4) 0.3049(3) 0.4392(6) 0.0566(19) Uani 1 1 d . . . . .
C21 C 1.0765(6) 0.3272(4) 0.5858(8) 0.049(2) Uani 1 1 d . . . . .
F1 F 1.1511(4) 0.3499(3) 0.6138(4) 0.0640(16) Uani 1 1 d . . . . .
F2 F 1.0169(4) 0.3600(3) 0.6311(5) 0.0716(19) Uani 1 1 d . . . . .
F3 F 1.0714(4) 0.2732(3) 0.6228(5) 0.074(2) Uani 1 1 d . . . . .

loop_
_atom_site_aniso_label
_atom_site_aniso_U_11
_atom_site_aniso_U_22
_atom_site_aniso_U_33
_atom_site_aniso_U_23
_atom_site_aniso_U_13
_atom_site_aniso_U_12
Rh1 0.0159(2) 0.0283(3) 0.0318(3) -0.0043(3) -0.0001(3) 0.0048(2)
Cl1 0.0512(15) 0.144(3) 0.0372(13) -0.0298(16) -0.0172(11) 0.0652(18)
N1 0.019(3) 0.030(3) 0.049(4) -0.007(3) 0.002(3) 0.002(3)
N2 0.021(3) 0.029(3) 0.027(4) -0.004(3) -0.003(3) 0.005(3)
C1 0.022(4) 0.035(5) 0.089(8) -0.020(5) 0.007(4) 0.000(4)
C2 0.024(4) 0.035(5) 0.082(7) -0.010(5) 0.006(5) -0.005(4)
C3 0.019(4) 0.039(5) 0.050(5) 0.000(4) 0.003(4) 0.000(3)
N3 0.026(6) 0.025(7) 0.038(7) -0.012(6) 0.007(5) -0.011(5)
O1 0.069(7) 0.042(6) 0.130(11) -0.027(6) 0.044(7) -0.025(6)
O2 0.040(7) 0.043(7) 0.065(8) -0.007(6) 0.019(6) -0.009(6)
C4 0.021(4) 0.034(4) 0.029(4) 0.003(3) -0.002(3) 0.005(3)
C5 0.016(3) 0.037(4) 0.028(4) -0.004(3) -0.001(3) 0.003(3)
C6 0.018(3) 0.033(4) 0.025(4) 0.003(3) -0.006(3) 0.006(3)
C7 0.023(4) 0.040(5) 0.027(4) 0.000(3) -0.003(3) 0.009(3)
C8 0.028(4) 0.030(4) 0.042(5) -0.011(4) -0.004(4) 0.008(3)
N3A 0.033(8) 0.028(8) 0.054(10) -0.005(7) 0.000(7) 0.004(7)
O1A 0.069(7) 0.042(6) 0.130(11) -0.027(6) 0.044(7) -0.025(6)
O2A 0.048(9) 0.042(8) 0.080(11) -0.022(7) 0.010(8) 0.009(7)
C9 0.033(4) 0.029(4) 0.052(6) 0.001(4) -0.004(4) -0.001(4)
C10 0.020(3) 0.030(4) 0.053(5) 0.002(4) 0.001(4) 0.001(3)
C11 0.018(3) 0.023(4) 0.048(5) -0.002(3) 0.003(3) 0.005(3)
C12 0.018(3) 0.024(4) 0.034(4) -0.001(3) -0.001(3) 0.008(3)
C13 0.011(3) 0.021(4) 0.034(4) 0.003(3) -0.001(3) 0.003(3)
C14 0.017(3) 0.032(4) 0.032(4) 0.001(4) -0.002(3) 0.000(3)
C15 0.020(4) 0.034(4) 0.042(5) 0.013(4) 0.002(3) 0.003(3)
C16 0.032(4) 0.019(4) 0.083(7) -0.003(4) 0.008(5) -0.001(4)
C17 0.031(4) 0.031(4) 0.040(5) -0.018(4) 0.004(4) 0.003(3)
C18 0.022(4) 0.026(4) 0.043(5) 0.002(3) 0.000(3) 0.007(3)
C19 0.031(4) 0.051(5) 0.031(5) -0.008(4) -0.004(4) 0.003(4)
C20 0.042(5) 0.062(6) 0.056(6) 0.028(5) 0.005(5) 0.000(5)
S1 0.0279(10) 0.0202(9) 0.0498(13) 0.0007(9) -0.0061(9) 0.0059(8)
O5 0.033(3) 0.027(3) 0.053(4) -0.001(3) 0.001(3) 0.007(2)
O6 0.057(4) 0.025(3) 0.048(4) 0.004(3) -0.005(3) 0.004(3)
O7 0.028(3) 0.041(4) 0.101(6) -0.007(4) -0.014(3) 0.009(3)
C21 0.045(6) 0.041(5) 0.060(6) 0.013(5) 0.015(5) 0.014(4)
F1 0.065(4) 0.076(4) 0.051(4) 0.002(3) -0.019(3) 0.002(3)
F2 0.080(4) 0.070(4) 0.065(4) -0.001(3) 0.023(3) 0.037(4)
F3 0.085(5) 0.062(4) 0.074(4) 0.039(3) 0.028(4) 0.022(4)

loop_
_atom_type_symbol
_atom_type_description
_atom_type_scat_dispersion_real
_atom_type_scat_dispersion_imag
_atom_type_scat_source
C C 0.0033 0.0016 'International Tables Vol C Tables 4.2.6.8 and 6.1.1.4'
H H 0.0000 0.0000 'International Tables Vol C Tables 4.2.6.8 and 6.1.1.4'
Cl Cl 0.1484 0.1585 'International Tables Vol C Tables 4.2.6.8 and 6.1.1.4'
F F 0.0171 0.0103 'International Tables Vol C Tables 4.2.6.8 and 6.1.1.4'
N N 0.0061 0.0033 'International Tables Vol C Tables 4.2.6.8 and 6.1.1.4'
O O 0.0106 0.0060 'International Tables Vol C Tables 4.2.6.8 and 6.1.1.4'
Rh Rh -1.1178 0.9187 'International Tables Vol C Tables 4.2.6.8 and 6.1.1.4'
S S 0.1246 0.1234 'International Tables Vol C Tables 4.2.6.8 and 6.1.1.4'

loop_
_geom_angle_atom_site_label_1
_geom_angle_atom_site_label_2
_geom_angle_atom_site_label_3
_geom_angle
_geom_angle_site_symmetry_1
_geom_angle_site_symmetry_3
_geom_angle_publ_flag
N1 Rh1 N2 76.2(2) . . ?
N1 Rh1 C14 124.4(3) . . ?
N2 Rh1 C14 98.2(3) . . ?
N1 Rh1 C11 107.4(3) . . ?
N2 Rh1 C11 162.3(3) . . ?
C14 Rh1 C11 65.1(3) . . ?
N1 Rh1 C13 163.3(3) . . ?
N2 Rh1 C13 106.5(2) . . ?
C14 Rh1 C13 39.3(3) . . ?
C11 Rh1 C13 65.0(3) . . ?
N1 Rh1 C15 98.9(3) . . ?
N2 Rh1 C15 124.0(3) . . ?
C14 Rh1 C15 39.1(3) . . ?
C11 Rh1 C15 38.9(3) . . ?
C13 Rh1 C15 65.7(3) . . ?
N1 Rh1 C12 141.9(3) . . ?
N2 Rh1 C12 141.8(3) . . ?
C14 Rh1 C12 64.4(3) . . ?
C11 Rh1 C12 37.9(3) . . ?
C13 Rh1 C12 38.4(3) . . ?
C15 Rh1 C12 64.2(3) . . ?
N1 Rh1 Cl1 88.1(2) . . ?
N2 Rh1 Cl1 87.71(17) . . ?
C14 Rh1 Cl1 147.4(2) . . ?
C11 Rh1 Cl1 109.6(2) . . ?
C13 Rh1 Cl1 108.3(2) . . ?
C15 Rh1 Cl1 148.3(2) . . ?
C12 Rh1 Cl1 91.4(2) . . ?
C5 N1 C1 118.9(7) . . ?
C5 N1 Rh1 116.8(5) . . ?
C1 N1 Rh1 124.3(5) . . ?
C6 N2 C10 118.4(6) . . ?
C6 N2 Rh1 117.0(5) . . ?
C10 N2 Rh1 124.6(5) . . ?
N1 C1 C2 122.0(8) . . ?
N1 C1 H1 119.0 . . ?
C2 C1 H1 119.0 . . ?
C1 C2 C3 118.4(8) . . ?
C1 C2 H2 120.8 . . ?
C3 C2 H2 120.8 . . ?
C4 C3 C2 121.0(8) . . ?
C4 C3 N3 116.7(8) . . ?
C2 C3 N3 122.3(8) . . ?
C4 C3 H3A 119.5 . . ?
C2 C3 H3A 119.5 . . ?
O1 N3 O2 127.0(13) . . ?
O1 N3 C3 114.4(12) . . ?
O2 N3 C3 118.5(10) . . ?
C3 C4 C5 118.4(7) . . ?
C3 C4 H4 120.8 . . ?
C5 C4 H4 120.8 . . ?
N1 C5 C4 121.4(7) . . ?
N1 C5 C6 115.4(6) . . ?
C4 C5 C6 123.3(7) . . ?
N2 C6 C7 122.2(7) . . ?
N2 C6 C5 114.6(7) . . ?
C7 C6 C5 123.2(7) . . ?
C8 C7 C6 118.0(7) . . ?
C8 C7 H7A 121.0 . . ?
C6 C7 H7A 121.0 . . ?
C7 C8 C9 121.1(7) . . ?
C7 C8 N3A 117.9(9) . . ?
C9 C8 N3A 120.7(9) . . ?
C7 C8 H8 119.4 . . ?
C9 C8 H8 119.4 . . ?
O1A N3A O2A 126.5(17) . . ?
O1A N3A C8 117.3(15) . . ?
O2A N3A C8 115.9(13) . . ?
N3A O2A O2A 129.2(19) . 3_656 ?
C10 C9 C8 117.0(8) . . ?
C10 C9 H9 121.5 . . ?
C8 C9 H9 121.5 . . ?
N2 C10 C9 123.2(7) . . ?
N2 C10 H10 118.4 . . ?
C9 C10 H10 118.4 . . ?
C12 C11 C15 108.9(7) . . ?
C12 C11 C16 124.8(8) . . ?
C15 C11 C16 125.6(7) . . ?
C12 C11 Rh1 72.8(4) . . ?
C15 C11 Rh1 71.1(4) . . ?
C16 C11 Rh1 129.7(5) . . ?
C11 C12 C13 108.8(7) . . ?
C11 C12 C17 126.5(7) . . ?
C13 C12 C17 124.6(7) . . ?
C11 C12 Rh1 69.3(4) . . ?
C13 C12 Rh1 69.3(4) . . ?
C17 C12 Rh1 127.6(5) . . ?
C12 C13 C14 107.0(6) . . ?
C12 C13 C18 124.6(7) . . ?
C14 C13 C18 128.0(7) . . ?
C12 C13 Rh1 72.3(4) . . ?
C14 C13 Rh1 70.1(4) . . ?
C18 C13 Rh1 128.0(5) . . ?
C15 C14 C13 108.2(7) . . ?
C15 C14 C19 125.1(7) . . ?
C13 C14 C19 126.7(7) . . ?
C15 C14 Rh1 71.0(4) . . ?
C13 C14 Rh1 70.6(4) . . ?
C19 C14 Rh1 124.1(5) . . ?
C11 C15 C14 106.9(7) . . ?
C11 C15 C20 126.3(8) . . ?
C14 C15 C20 126.7(8) . . ?
C11 C15 Rh1 70.0(4) . . ?
C14 C15 Rh1 69.9(4) . . ?
C20 C15 Rh1 127.7(6) . . ?
C11 C16 H16A 109.5 . . ?
C11 C16 H16B 109.5 . . ?
H16A C16 H16B 109.5 . . ?
C11 C16 H16C 109.5 . . ?
H16A C16 H16C 109.5 . . ?
H16B C16 H16C 109.5 . . ?
C12 C17 H17A 109.5 . . ?
C12 C17 H17B 109.5 . . ?
H17A C17 H17B 109.5 . . ?
C12 C17 H17C 109.5 . . ?
H17A C17 H17C 109.5 . . ?
H17B C17 H17C 109.5 . . ?
C13 C18 H18A 109.5 . . ?
C13 C18 H18B 109.5 . . ?
H18A C18 H18B 109.5 . . ?
C13 C18 H18C 109.5 . . ?
H18A C18 H18C 109.5 . . ?
H18B C18 H18C 109.5 . . ?
C14 C19 H19A 109.5 . . ?
C14 C19 H19B 109.5 . . ?
H19A C19 H19B 109.5 . . ?
C14 C19 H19C 109.5 . . ?
H19A C19 H19C 109.5 . . ?
H19B C19 H19C 109.5 . . ?
C15 C20 H20A 109.5 . . ?
C15 C20 H20B 109.5 . . ?
H20A C20 H20B 109.5 . . ?
C15 C20 H20C 109.5 . . ?
H20A C20 H20C 109.5 . . ?
H20B C20 H20C 109.5 . . ?
O7 S1 O5 115.3(4) . . ?
O7 S1 O6 115.1(4) . . ?
O5 S1 O6 114.8(4) . . ?
O7 S1 C21 104.0(5) . . ?
O5 S1 C21 102.5(4) . . ?
O6 S1 C21 102.6(4) . . ?
F3 C21 F1 107.1(8) . . ?
F3 C21 F2 106.5(8) . . ?
F1 C21 F2 106.2(8) . . ?
F3 C21 S1 113.3(8) . . ?
F1 C21 S1 111.6(7) . . ?
F2 C21 S1 111.7(7) . . ?

loop_
_geom_bond_atom_site_label_1
_geom_bond_atom_site_label_2
_geom_bond_distance
_geom_bond_site_symmetry_2
_geom_bond_publ_flag
Rh1 N1 2.102(6) . ?
Rh1 N2 2.117(6) . ?
Rh1 C14 2.138(7) . ?
Rh1 C11 2.140(7) . ?
Rh1 C13 2.145(6) . ?
Rh1 C15 2.154(8) . ?
Rh1 C12 2.185(7) . ?
Rh1 Cl1 2.374(2) . ?
N1 C5 1.345(9) . ?
N1 C1 1.353(10) . ?
N2 C6 1.341(9) . ?
N2 C10 1.342(9) . ?
C1 C2 1.375(12) . ?
C1 H1 0.9500 . ?
C2 C3 1.379(12) . ?
C2 H2 0.9500 . ?
C3 C4 1.353(11) . ?
C3 N3 1.478(13) . ?
C3 H3A 0.9500 . ?
N3 O1 1.156(16) . ?
N3 O2 1.211(15) . ?
C4 C5 1.405(10) . ?
C4 H4 0.9500 . ?
C5 C6 1.470(11) . ?
C6 C7 1.387(10) . ?
C7 C8 1.364(11) . ?
C7 H7A 0.9500 . ?
C8 C9 1.387(11) . ?
C8 N3A 1.450(16) . ?
C8 H8 0.9500 . ?
N3A O1A 1.146(19) . ?
N3A O2A 1.26(2) . ?
O2A O2A 1.42(3) 3_656 ?
C9 C10 1.378(11) . ?
C9 H9 0.9500 . ?
C10 H10 0.9500 . ?
C11 C12 1.407(10) . ?
C11 C15 1.429(11) . ?
C11 C16 1.516(10) . ?
C12 C13 1.424(10) . ?
C12 C17 1.491(11) . ?
C13 C14 1.441(10) . ?
C13 C18 1.494(10) . ?
C14 C15 1.436(11) . ?
C14 C19 1.490(11) . ?
C15 C20 1.483(11) . ?
C16 H16A 0.9800 . ?
C16 H16B 0.9800 . ?
C16 H16C 0.9800 . ?
C17 H17A 0.9800 . ?
C17 H17B 0.9800 . ?
C17 H17C 0.9800 . ?
C18 H18A 0.9800 . ?
C18 H18B 0.9800 . ?
C18 H18C 0.9800 . ?
C19 H19A 0.9800 . ?
C19 H19B 0.9800 . ?
C19 H19C 0.9800 . ?
C20 H20A 0.9800 . ?
C20 H20B 0.9800 . ?
C20 H20C 0.9800 . ?
S1 O7 1.423(6) . ?
S1 O5 1.437(6) . ?
S1 O6 1.439(6) . ?
S1 C21 1.795(11) . ?
C21 F3 1.320(10) . ?
C21 F1 1.348(12) . ?
C21 F2 1.352(10) . ?

loop_
_geom_torsion_atom_site_label_1
_geom_torsion_atom_site_label_2
_geom_torsion_atom_site_label_3
_geom_torsion_atom_site_label_4
_geom_torsion
_geom_torsion_site_symmetry_1
_geom_torsion_site_symmetry_2
_geom_torsion_site_symmetry_3
_geom_torsion_site_symmetry_4
_geom_torsion_publ_flag
C5 N1 C1 C2 -1.2(14) . . . . ?
Rh1 N1 C1 C2 178.6(8) . . . . ?
N1 C1 C2 C3 0.7(16) . . . . ?
C1 C2 C3 C4 0.6(15) . . . . ?
C1 C2 C3 N3 -177.5(10) . . . . ?
C4 C3 N3 O1 172.5(14) . . . . ?
C2 C3 N3 O1 -9(2) . . . . ?
C4 C3 N3 O2 -5.3(17) . . . . ?
C2 C3 N3 O2 172.8(12) . . . . ?
C2 C3 C4 C5 -1.3(13) . . . . ?
N3 C3 C4 C5 176.9(8) . . . . ?
C1 N1 C5 C4 0.5(12) . . . . ?
Rh1 N1 C5 C4 -179.3(5) . . . . ?
C1 N1 C5 C6 179.7(8) . . . . ?
Rh1 N1 C5 C6 -0.1(9) . . . . ?
C3 C4 C5 N1 0.7(12) . . . . ?
C3 C4 C5 C6 -178.4(7) . . . . ?
C10 N2 C6 C7 0.0(11) . . . . ?
Rh1 N2 C6 C7 -178.6(5) . . . . ?
C10 N2 C6 C5 -179.4(7) . . . . ?
Rh1 N2 C6 C5 2.0(8) . . . . ?
N1 C5 C6 N2 -1.2(10) . . . . ?
C4 C5 C6 N2 178.0(7) . . . . ?
N1 C5 C6 C7 179.4(7) . . . . ?
C4 C5 C6 C7 -1.4(12) . . . . ?
N2 C6 C7 C8 -2.0(11) . . . . ?
C5 C6 C7 C8 177.4(7) . . . . ?
C6 C7 C8 C9 2.2(12) . . . . ?
C6 C7 C8 N3A -172.3(9) . . . . ?
C7 C8 N3A O1A 170.0(16) . . . . ?
C9 C8 N3A O1A -5(2) . . . . ?
C7 C8 N3A O2A -5.4(19) . . . . ?
C9 C8 N3A O2A -179.9(13) . . . . ?
O1A N3A O2A O2A -61(3) . . . 3_656 ?
C8 N3A O2A O2A 113.7(12) . . . 3_656 ?
C7 C8 C9 C10 -0.5(13) . . . . ?
N3A C8 C9 C10 173.8(10) . . . . ?
C6 N2 C10 C9 1.8(12) . . . . ?
Rh1 N2 C10 C9 -179.7(6) . . . . ?
C8 C9 C10 N2 -1.5(13) . . . . ?
C15 C11 C12 C13 -4.2(8) . . . . ?
C16 C11 C12 C13 -175.1(7) . . . . ?
Rh1 C11 C12 C13 58.1(5) . . . . ?
C15 C11 C12 C17 175.6(7) . . . . ?
C16 C11 C12 C17 4.6(12) . . . . ?
Rh1 C11 C12 C17 -122.1(7) . . . . ?
C15 C11 C12 Rh1 -62.3(5) . . . . ?
C16 C11 C12 Rh1 126.8(7) . . . . ?
C11 C12 C13 C14 3.7(8) . . . . ?
C17 C12 C13 C14 -176.0(7) . . . . ?
Rh1 C12 C13 C14 61.9(5) . . . . ?
C11 C12 C13 C18 177.4(6) . . . . ?
C17 C12 C13 C18 -2.4(11) . . . . ?
Rh1 C12 C13 C18 -124.5(6) . . . . ?
C11 C12 C13 Rh1 -58.1(5) . . . . ?
C17 C12 C13 Rh1 122.1(7) . . . . ?
C12 C13 C14 C15 -1.9(8) . . . . ?
C18 C13 C14 C15 -175.3(6) . . . . ?
Rh1 C13 C14 C15 61.4(5) . . . . ?
C12 C13 C14 C19 178.0(7) . . . . ?
C18 C13 C14 C19 4.6(12) . . . . ?
Rh1 C13 C14 C19 -118.7(8) . . . . ?
C12 C13 C14 Rh1 -63.3(5) . . . . ?
C18 C13 C14 Rh1 123.3(7) . . . . ?
C12 C11 C15 C14 2.9(8) . . . . ?
C16 C11 C15 C14 173.8(7) . . . . ?
Rh1 C11 C15 C14 -60.4(5) . . . . ?
C12 C11 C15 C20 -173.9(7) . . . . ?
C16 C11 C15 C20 -3.1(13) . . . . ?
Rh1 C11 C15 C20 122.7(8) . . . . ?
C12 C11 C15 Rh1 63.4(5) . . . . ?
C16 C11 C15 Rh1 -125.8(7) . . . . ?
C13 C14 C15 C11 -0.6(8) . . . . ?
C19 C14 C15 C11 179.5(7) . . . . ?
Rh1 C14 C15 C11 60.6(5) . . . . ?
C13 C14 C15 C20 176.2(7) . . . . ?
C19 C14 C15 C20 -3.7(12) . . . . ?
Rh1 C14 C15 C20 -122.6(8) . . . . ?
C13 C14 C15 Rh1 -61.1(5) . . . . ?
C19 C14 C15 Rh1 118.9(7) . . . . ?
O7 S1 C21 F3 60.2(8) . . . . ?
O5 S1 C21 F3 -60.2(8) . . . . ?
O6 S1 C21 F3 -179.6(7) . . . . ?
O7 S1 C21 F1 -178.8(6) . . . . ?
O5 S1 C21 F1 60.8(7) . . . . ?
O6 S1 C21 F1 -58.5(7) . . . . ?
O7 S1 C21 F2 -60.1(8) . . . . ?
O5 S1 C21 F2 179.4(7) . . . . ?
O6 S1 C21 F2 60.1(8) . . . . ?
